data_9009220
loop_
_publ_author_name
'Rossell, H. J.'

_publ_section_title
;
 Zirconolite - a fluorite-related superstructure
 Note polytype Zirconolite-2M
;
_journal_name_full Nature
_journal_page_first 282
_journal_page_last 283
_journal_paper_doi 10.1038/283282a0
_journal_volume 283
_journal_year 1980
_chemical_compound_source Synthetic
_chemical_formula_sum 'Ca2 O14 Ti4 Zr2'
_chemical_name_mineral Zirconolite
_space_group_IT_number 15
_symmetry_space_group_name_Hall '-C 2yc'
_symmetry_space_group_name_H-M 'C 1 2/c 1'
_cell_angle_alpha 90
_cell_angle_beta 100.533
_cell_angle_gamma 90
_cell_length_a 12.4458
_cell_length_b 7.2734
_cell_length_c 11.3942
_cell_formula_units_Z 4
_cell_volume 1014.060
_database_code_amcsd 0014676
_exptl_crystal_density_diffrn 4.442
_cod_original_formula_sum 'Ca2 Zr2 Ti4 O14'
_cod_database_code 9009220

loop_
_space_group_symop_operation_xyz
x,y,z
1/2+x,1/2+y,z
x,-y,1/2+z
1/2+x,1/2-y,1/2+z
-x,y,1/2-z
1/2-x,1/2+y,1/2-z
-x,-y,-z
1/2-x,1/2-y,-z

loop_
_atom_site_label
_atom_site_fract_x
_atom_site_fract_y
_atom_site_fract_z
_atom_site_occupancy
CaM1 0.37180 0.12450 0.49520 1.00000
ZrM2 0.12250 0.12220 -0.02580 0.93000
TiM2 0.12250 0.12220 -0.02580 0.07000
TiM3 0.24980 0.12230 0.74650 1.00000
TiM4 0.50000 0.05500 0.25000 0.86000
ZrM4 0.50000 0.05500 0.25000 0.14000
TiM5 0.00000 0.12700 0.25000 1.00000
O1 0.31000 0.13300 0.27500 1.00000
O2 0.47000 0.14600 0.10200 1.00000
O3 0.19700 0.08300 0.57300 1.00000
O4 0.40300 0.17400 0.71900 1.00000
O5 0.70200 0.16900 0.59000 1.00000
O6 -0.00100 0.11100 0.41400 1.00000
O7 0.11900 0.05500 0.78800 1.00000

loop_
_cod_related_entry_id
_cod_related_entry_database
_cod_related_entry_code
1 AMCSD 0014676
